data_7114316
loop_
_publ_author_name
'Gawronski, Jacek'
'Gawronska, Krystyna'
'Grajewski, Jakub'
'Kacprzak, Karol'
'Rychlewska, Urszula'

_publ_section_title
;
 Folding of aromatic oligoimides of trans-1,2-diaminocyclohexaneElectronic
 supplementary information (ESI) available: CD spectra and experimental
 details. See http://www.rsc.org/suppdata/cc/b1/b110446b/
;
_journal_issue 6
_journal_name_full 'Chemical Communications'
_journal_page_first 582
_journal_paper_doi 10.1039/b110446b
_journal_year 2002
_chemical_formula_sum 'C48 H40 N6 O8'
_chemical_formula_weight 828.86
_chemical_melting_point 155/340-343C
_chemical_name_systematic
; 
trans-(2R,2'R)-bis-(2-phthalimidecyclohexyl)pyromellitdiimide
;
_space_group_IT_number 5
_symmetry_cell_setting monoclinic
_symmetry_space_group_name_Hall 'C 2y'
_symmetry_space_group_name_H-M 'C 1 2 1'
_atom_sites_solution_hydrogens geom
_atom_sites_solution_primary direct
_atom_sites_solution_secondary difmap
_audit_creation_method SHELXL-97
_cell_angle_alpha 90.00
_cell_angle_beta 121.77(3)
_cell_angle_gamma 90.00
_cell_formula_units_Z 2
_cell_length_a 18.283(4)
_cell_length_b 11.023(2)
_cell_length_c 11.901(2)
_cell_measurement_reflns_used 2431
_cell_measurement_temperature 150(2)
_cell_volume 2039.1(9)
_computing_cell_refinement 'Kuma KM4CCD software'
_computing_data_collection
;
Kuma KM4CCD software (Kuma Diffraction, 1999)
;
_computing_data_reduction 'Kuma KM4CCD software'
_computing_molecular_graphics 'Simens Analytical X-Ray Instruments (1989)'
_computing_publication_material 'SHELXL-97 (Sheldrick, 1997)'
_computing_structure_refinement 'SHELXL-97 (Sheldrick, 1997)'
_computing_structure_solution 'SHELXS-86 (Sheldrick, 1990)'
_diffrn_ambient_temperature 150(2)
_diffrn_measured_fraction_theta_full 0.987
_diffrn_measured_fraction_theta_max 0.987
_diffrn_measurement_device_type 'Kuma KM4CCD \k-geometry diffractometer'
_diffrn_measurement_method '\w scans'
_diffrn_radiation_monochromator graphite
_diffrn_radiation_source 'fine-focus sealed tube'
_diffrn_radiation_type MoK\a
_diffrn_radiation_wavelength 0.71073
_diffrn_reflns_av_R_equivalents 0.0523
_diffrn_reflns_av_sigmaI/netI 0.0724
_diffrn_reflns_limit_h_max 21
_diffrn_reflns_limit_h_min -20
_diffrn_reflns_limit_k_max 13
_diffrn_reflns_limit_k_min -11
_diffrn_reflns_limit_l_max 10
_diffrn_reflns_limit_l_min -14
_diffrn_reflns_number 5409
_diffrn_reflns_theta_full 25.03
_diffrn_reflns_theta_max 25.03
_diffrn_reflns_theta_min 4.21
_exptl_absorpt_coefficient_mu 0.094
_exptl_absorpt_correction_T_max 0.9725
_exptl_absorpt_correction_T_min 0.9635
_exptl_absorpt_correction_type none
_exptl_crystal_colour colourless
_exptl_crystal_density_diffrn 1.350
_exptl_crystal_density_method 'not measured'
_exptl_crystal_description prism
_exptl_crystal_F_000 868
_exptl_crystal_size_max 0.40
_exptl_crystal_size_mid 0.30
_exptl_crystal_size_min 0.30
_refine_diff_density_max 0.191
_refine_diff_density_min -0.166
_refine_diff_density_rms 0.043
_refine_ls_abs_structure_details 'Flack H D (1983), Acta Cryst. A39, 876-881'
_refine_ls_abs_structure_Flack
;
0(10) 
The absolute structure of the crystals was assumed from the known absolute 
configuration of the reagents used in the synthesis.
;
_refine_ls_extinction_method none
_refine_ls_goodness_of_fit_ref 0.928
_refine_ls_hydrogen_treatment mixed
_refine_ls_matrix_type full
_refine_ls_number_parameters 281
_refine_ls_number_reflns 1884
_refine_ls_number_restraints 1
_refine_ls_restrained_S_all 0.928
_refine_ls_R_factor_all 0.0716
_refine_ls_R_factor_gt 0.0452
_refine_ls_shift/su_max 0.000
_refine_ls_shift/su_mean 0.000
_refine_ls_structure_factor_coef Fsqd
_refine_ls_weighting_details 'calc w=1/[\s^2^(Fo^2^)+(0.0510P)^2^+0.0000P] where P=(Fo^2^+2Fc^2^)/3'
_refine_ls_weighting_scheme calc
_refine_ls_wR_factor_gt 0.0900
_refine_ls_wR_factor_ref 0.0969
_reflns_number_gt 1306
_reflns_number_total 1884
_reflns_threshold_expression >2sigma(I)
_cod_data_source_file b110446b.txt
_cod_data_source_block tripyrid
_cod_original_cell_volume 2039.1(7)
_cod_original_sg_symbol_H-M C2
_cod_database_code 7114316

loop_
_symmetry_equiv_pos_as_xyz
'x, y, z'
'-x, y, -z'
'x+1/2, y+1/2, z'
'-x+1/2, y+1/2, -z'

loop_
_atom_site_label
_atom_site_type_symbol
_atom_site_fract_x
_atom_site_fract_y
_atom_site_fract_z
_atom_site_U_iso_or_equiv
_atom_site_adp_type
_atom_site_occupancy
_atom_site_symmetry_multiplicity
_atom_site_calc_flag
_atom_site_refinement_flags
C1 C 0.1603(3) 0.2351(4) 0.5689(4) 0.0296(10) Uani 1 1 d .
C2 C 0.0724(3) 0.2751(4) 0.5312(4) 0.0269(10) Uani 1 1 d .
C3 C 0.0000 0.2084(5) 0.5000 0.0343(16) Uani 1 2 d S
H3 H 0.0000 0.1213 0.5000 0.041 Uiso 1 2 d SR
C4 C 0.0000 0.4695(5) 0.5000 0.0290(14) Uani 1 2 d S
H4 H 0.0000 0.5566 0.5000 0.035 Uiso 1 2 d SR
C5 C 0.0719(3) 0.4012(4) 0.5318(4) 0.0288(10) Uani 1 1 d .
C6 C 0.1598(3) 0.4442(4) 0.5733(4) 0.0282(10) Uani 1 1 d .
C11 C 0.3004(2) 0.3476(4) 0.6356(4) 0.0254(9) Uani 1 1 d .
H11 H 0.3192 0.4292 0.6648 0.030 Uiso 1 1 d R
C12 C 0.3574(2) 0.2641(4) 0.7522(4) 0.0262(10) Uani 1 1 d .
H12 H 0.3415 0.1820 0.7222 0.031 Uiso 1 1 d R
C13 C 0.4519(2) 0.2801(4) 0.7951(4) 0.0336(10) Uani 1 1 d .
H13A H 0.4880 0.2269 0.8674 0.040 Uiso 1 1 d R
H13B H 0.4692 0.3622 0.8239 0.040 Uiso 1 1 d R
C14 C 0.4633(3) 0.2539(4) 0.6796(4) 0.0332(10) Uani 1 1 d .
H14A H 0.4475 0.1710 0.6529 0.040 Uiso 1 1 d R
H14B H 0.5223 0.2643 0.7057 0.040 Uiso 1 1 d R
C15 C 0.4062(2) 0.3360(5) 0.5624(4) 0.0328(9) Uani 1 1 d .
H15A H 0.4126 0.3167 0.4894 0.039 Uiso 1 1 d R
H15B H 0.4242 0.4185 0.5877 0.039 Uiso 1 1 d R
C16 C 0.3117(2) 0.3234(4) 0.5193(4) 0.0304(10) Uani 1 1 d .
H16A H 0.2775 0.3798 0.4494 0.036 Uiso 1 1 d R
H16B H 0.2921 0.2429 0.4863 0.036 Uiso 1 1 d R
C21 C 0.3297(3) 0.1872(4) 0.9255(4) 0.0299(10) Uani 1 1 d .
C22 C 0.3183(3) 0.2427(4) 1.0288(4) 0.0295(10) Uani 1 1 d .
C23 C 0.2982(3) 0.1908(4) 1.1140(4) 0.0374(11) Uani 1 1 d .
H23 H 0.2893 0.1050 1.1147 0.045 Uiso 1 1 d R
C24 C 0.2929(3) 0.2670(4) 1.2028(4) 0.0379(11) Uani 1 1 d .
H24 H 0.2788 0.2336 1.2637 0.045 Uiso 1 1 d R
C25 C 0.3092(3) 0.3901(5) 1.2068(4) 0.0377(11) Uani 1 1 d .
H25 H 0.3049 0.4390 1.2699 0.045 Uiso 1 1 d R
C26 C 0.3291(3) 0.4428(4) 1.1195(4) 0.0340(11) Uani 1 1 d .
H26 H 0.3402 0.5282 1.1225 0.041 Uiso 1 1 d R
C27 C 0.3322(2) 0.3661(4) 1.0302(4) 0.0292(10) Uani 1 1 d .
C28 C 0.3495(3) 0.3944(4) 0.9229(4) 0.0313(10) Uani 1 1 d .
N1 N 0.20948(18) 0.3401(3) 0.5953(3) 0.0268(7) Uani 1 1 d .
N2 N 0.3441(2) 0.2827(3) 0.8621(3) 0.0277(8) Uani 1 1 d .
O1 O 0.18531(19) 0.1323(3) 0.5743(3) 0.0402(8) Uani 1 1 d .
O2 O 0.18572(19) 0.5471(3) 0.5883(3) 0.0405(8) Uani 1 1 d .
O3 O 0.3293(2) 0.0813(3) 0.8981(3) 0.0414(8) Uani 1 1 d .
O4 O 0.3653(2) 0.4913(3) 0.8933(3) 0.0425(8) Uani 1 1 d .
C31 C 0.0753(3) 0.3440(6) 0.8520(5) 0.0644(15) Uani 1 1 d .
H31 H 0.1286 0.3823 0.8752 0.077 Uiso 1 1 d R
C32 C 0.0101(5) 0.4157(5) 0.8374(6) 0.078(2) Uani 1 1 d .
H32 H 0.0165 0.5023 0.8453 0.094 Uiso 1 1 d R
C33 C -0.0652(4) 0.3617(6) 0.8122(5) 0.0717(18) Uani 1 1 d .
H33 H -0.1120 0.4084 0.8042 0.086 Uiso 1 1 d R
C34 C -0.0698(4) 0.2383(6) 0.7993(6) 0.0708(17) Uani 1 1 d .
H34 H -0.1205 0.1961 0.7826 0.085 Uiso 1 1 d R
C35 C -0.0028(4) 0.1768(6) 0.8109(7) 0.0813(19) Uani 1 1 d .
H35 H -0.0077 0.0902 0.8013 0.098 Uiso 1 1 d R
N3 N 0.0702(3) 0.2265(4) 0.8343(5) 0.0682(13) Uani 1 1 d .

loop_
_atom_site_aniso_label
_atom_site_aniso_U_11
_atom_site_aniso_U_22
_atom_site_aniso_U_33
_atom_site_aniso_U_23
_atom_site_aniso_U_13
_atom_site_aniso_U_12
C1 0.033(3) 0.025(2) 0.030(3) -0.003(2) 0.016(2) -0.002(2)
C2 0.025(2) 0.028(3) 0.026(2) 0.0003(19) 0.012(2) 0.001(2)
C3 0.035(4) 0.030(4) 0.039(4) 0.000 0.020(3) 0.000
C4 0.029(4) 0.026(4) 0.031(4) 0.000 0.015(3) 0.000
C5 0.028(3) 0.030(3) 0.029(2) 0.001(2) 0.015(2) -0.001(2)
C6 0.033(3) 0.030(3) 0.025(3) 0.001(2) 0.017(2) 0.000(2)
C11 0.022(2) 0.028(2) 0.028(2) -0.0037(19) 0.0144(17) -0.002(2)
C12 0.025(2) 0.031(3) 0.024(2) -0.0025(18) 0.0137(19) -0.0015(19)
C13 0.027(2) 0.044(3) 0.029(2) -0.003(2) 0.0134(19) 0.001(2)
C14 0.023(2) 0.047(3) 0.030(2) -0.006(2) 0.014(2) 0.003(2)
C15 0.028(2) 0.047(2) 0.027(2) 0.000(2) 0.0174(18) 0.000(2)
C16 0.031(2) 0.035(3) 0.027(2) 0.000(2) 0.0167(18) 0.001(2)
C21 0.030(2) 0.027(3) 0.030(3) 0.002(2) 0.014(2) -0.004(2)
C22 0.023(2) 0.037(3) 0.028(2) 0.000(2) 0.0127(19) -0.002(2)
C23 0.033(3) 0.043(3) 0.034(3) 0.002(2) 0.016(2) -0.003(2)
C24 0.035(3) 0.049(3) 0.033(2) -0.002(2) 0.021(2) 0.001(2)
C25 0.042(3) 0.047(3) 0.031(3) 0.002(2) 0.023(2) 0.009(2)
C26 0.041(3) 0.032(3) 0.028(3) 0.003(2) 0.018(2) 0.008(2)
C27 0.023(2) 0.038(3) 0.026(2) 0.002(2) 0.0125(19) 0.001(2)
C28 0.031(2) 0.034(3) 0.026(2) -0.001(2) 0.013(2) 0.002(2)
N1 0.0286(18) 0.0221(17) 0.0326(19) -0.0019(17) 0.0181(15) -0.0011(18)
N2 0.031(2) 0.025(2) 0.0293(19) -0.0020(16) 0.0173(16) -0.0030(16)
O1 0.0306(18) 0.0243(18) 0.060(2) -0.0036(15) 0.0199(17) 0.0002(15)
O2 0.0375(19) 0.0250(18) 0.062(2) 0.0012(15) 0.0284(18) -0.0031(15)
O3 0.053(2) 0.031(2) 0.046(2) -0.0033(16) 0.0300(18) -0.0069(16)
O4 0.064(2) 0.0315(18) 0.039(2) -0.0003(15) 0.0322(18) -0.0057(17)
C31 0.055(3) 0.056(4) 0.074(4) -0.005(3) 0.028(3) -0.011(4)
C32 0.080(5) 0.044(4) 0.077(5) -0.015(3) 0.017(4) -0.009(4)
C33 0.067(4) 0.081(6) 0.065(4) 0.002(4) 0.034(3) 0.024(4)
C34 0.060(4) 0.065(4) 0.094(5) 0.024(3) 0.044(4) 0.001(3)
C35 0.069(5) 0.045(4) 0.123(6) 0.013(4) 0.046(4) 0.000(3)
N3 0.071(4) 0.054(3) 0.075(3) -0.001(3) 0.036(3) 0.006(3)

loop_
_atom_type_symbol
_atom_type_description
_atom_type_scat_dispersion_real
_atom_type_scat_dispersion_imag
_atom_type_scat_source
C C 0.0033 0.0000 'International Tables Vol C Tables 4.2.6.8 and 6.1.1.4'
H H 0.0000 0.0000 'International Tables Vol C Tables 4.2.6.8 and 6.1.1.4'
N N 0.0061 0.0000 'International Tables Vol C Tables 4.2.6.8 and 6.1.1.4'
O O 0.0106 0.0000 'International Tables Vol C Tables 4.2.6.8 and 6.1.1.4'

loop_
_geom_angle_atom_site_label_1
_geom_angle_atom_site_label_2
_geom_angle_atom_site_label_3
_geom_angle
_geom_angle_site_symmetry_1
_geom_angle_site_symmetry_3
O1 C1 N1 125.7(4) . .
O1 C1 C2 127.6(4) . .
N1 C1 C2 106.7(3) . .
C3 C2 C5 121.6(4) . .
C3 C2 C1 130.7(4) . .
C5 C2 C1 107.7(4) . .
C2 C3 C2 115.8(5) . 2_556
C5 C4 C5 114.1(6) 2_556 .
C4 C5 C2 123.4(4) . .
C4 C5 C6 128.5(4) . .
C2 C5 C6 108.1(4) . .
O2 C6 N1 125.3(4) . .
O2 C6 C5 128.3(4) . .
N1 C6 C5 106.4(3) . .
N1 C11 C16 111.3(3) . .
N1 C11 C12 112.1(3) . .
C16 C11 C12 111.4(3) . .
N2 C12 C11 111.8(3) . .
N2 C12 C13 112.0(3) . .
C11 C12 C13 110.1(3) . .
C14 C13 C12 110.1(3) . .
C13 C14 C15 111.1(3) . .
C14 C15 C16 111.2(3) . .
C11 C16 C15 110.4(3) . .
O3 C21 N2 123.8(4) . .
O3 C21 C22 129.7(4) . .
N2 C21 C22 106.5(4) . .
C23 C22 C27 121.3(4) . .
C23 C22 C21 130.5(4) . .
C27 C22 C21 108.2(3) . .
C22 C23 C24 117.5(4) . .
C25 C24 C23 121.2(4) . .
C24 C25 C26 121.2(4) . .
C27 C26 C25 116.7(4) . .
C22 C27 C26 122.0(4) . .
C22 C27 C28 108.3(4) . .
C26 C27 C28 129.7(4) . .
O4 C28 N2 126.0(4) . .
O4 C28 C27 128.5(4) . .
N2 C28 C27 105.5(4) . .
C1 N1 C6 111.1(3) . .
C1 N1 C11 127.1(3) . .
C6 N1 C11 121.7(3) . .
C21 N2 C28 111.3(3) . .
C21 N2 C12 122.9(3) . .
C28 N2 C12 125.7(3) . .
N3 C31 C32 124.9(5) . .
C31 C32 C33 118.8(5) . .
C34 C33 C32 116.7(6) . .
C35 C34 C33 119.5(6) . .
N3 C35 C34 125.1(6) . .
C31 N3 C35 114.8(5) . .

loop_
_geom_bond_atom_site_label_1
_geom_bond_atom_site_label_2
_geom_bond_distance
_geom_bond_site_symmetry_2
C1 O1 1.211(5) .
C1 N1 1.396(5) .
C1 C2 1.490(6) .
C2 C3 1.383(5) .
C2 C5 1.391(5) .
C3 C2 1.383(5) 2_556
C4 C5 1.383(5) 2_556
C4 C5 1.383(5) .
C5 C6 1.489(6) .
C6 O2 1.206(5) .
C6 N1 1.400(5) .
C11 N1 1.470(4) .
C11 C16 1.527(5) .
C11 C12 1.528(5) .
C12 N2 1.466(5) .
C12 C13 1.532(5) .
C13 C14 1.521(5) .
C14 C15 1.524(6) .
C15 C16 1.528(5) .
C21 O3 1.211(5) .
C21 N2 1.400(5) .
C21 C22 1.482(6) .
C22 C23 1.373(6) .
C22 C27 1.382(6) .
C23 C24 1.393(6) .
C24 C25 1.384(6) .
C25 C26 1.396(6) .
C26 C27 1.383(6) .
C27 C28 1.501(6) .
C28 O4 1.207(5) .
C28 N2 1.404(5) .
C31 N3 1.307(7) .
C31 C32 1.363(8) .
C32 C33 1.380(8) .
C33 C34 1.366(8) .
C34 C35 1.342(8) .
C35 N3 1.329(7) .

loop_
_geom_torsion_atom_site_label_1
_geom_torsion_atom_site_label_2
_geom_torsion_atom_site_label_3
_geom_torsion_atom_site_label_4
_geom_torsion
_geom_torsion_site_symmetry_1
_geom_torsion_site_symmetry_4
O1 C1 C2 C3 3.5(7) . .
N1 C1 C2 C3 -177.5(3) . .
O1 C1 C2 C5 -176.9(4) . .
N1 C1 C2 C5 2.2(4) . .
C5 C2 C3 C2 0.5(3) . 2_556
C1 C2 C3 C2 -179.9(5) . 2_556
C5 C4 C5 C2 0.5(3) 2_556 .
C5 C4 C5 C6 -178.6(5) 2_556 .
C3 C2 C5 C4 -1.0(6) . .
C1 C2 C5 C4 179.3(3) . .
C3 C2 C5 C6 178.2(3) . .
C1 C2 C5 C6 -1.5(5) . .
C4 C5 C6 O2 0.6(7) . .
C2 C5 C6 O2 -178.5(4) . .
C4 C5 C6 N1 179.4(3) . .
C2 C5 C6 N1 0.3(5) . .
N1 C11 C12 N2 -51.9(4) . .
C16 C11 C12 N2 -177.3(3) . .
N1 C11 C12 C13 -177.1(3) . .
C16 C11 C12 C13 57.5(4) . .
N2 C12 C13 C14 177.2(3) . .
C11 C12 C13 C14 -57.7(4) . .
C12 C13 C14 C15 57.6(4) . .
C13 C14 C15 C16 -56.7(5) . .
N1 C11 C16 C15 178.0(4) . .
C12 C11 C16 C15 -56.1(4) . .
C14 C15 C16 C11 55.3(5) . .
O3 C21 C22 C23 -5.4(8) . .
N2 C21 C22 C23 176.1(4) . .
O3 C21 C22 C27 174.2(4) . .
N2 C21 C22 C27 -4.2(5) . .
C27 C22 C23 C24 -0.4(6) . .
C21 C22 C23 C24 179.2(4) . .
C22 C23 C24 C25 -1.5(7) . .
C23 C24 C25 C26 1.9(7) . .
C24 C25 C26 C27 -0.5(7) . .
C23 C22 C27 C26 1.9(7) . .
C21 C22 C27 C26 -177.8(4) . .
C23 C22 C27 C28 -178.0(4) . .
C21 C22 C27 C28 2.3(5) . .
C25 C26 C27 C22 -1.4(6) . .
C25 C26 C27 C28 178.4(4) . .
C22 C27 C28 O4 -179.3(5) . .
C26 C27 C28 O4 0.8(7) . .
C22 C27 C28 N2 0.4(5) . .
C26 C27 C28 N2 -179.5(4) . .
O1 C1 N1 C6 177.0(4) . .
C2 C1 N1 C6 -2.1(4) . .
O1 C1 N1 C11 -0.5(6) . .
C2 C1 N1 C11 -179.6(3) . .
O2 C6 N1 C1 -180.0(4) . .
C5 C6 N1 C1 1.2(4) . .
O2 C6 N1 C11 -2.3(6) . .
C5 C6 N1 C11 178.9(3) . .
C16 C11 N1 C1 75.1(5) . .
C12 C11 N1 C1 -50.3(5) . .
C16 C11 N1 C6 -102.2(4) . .
C12 C11 N1 C6 132.3(4) . .
O3 C21 N2 C28 -173.9(4) . .
C22 C21 N2 C28 4.6(4) . .
O3 C21 N2 C12 2.2(6) . .
C22 C21 N2 C12 -179.3(3) . .
O4 C28 N2 C21 176.5(4) . .
C27 C28 N2 C21 -3.2(4) . .
O4 C28 N2 C12 0.6(7) . .
C27 C28 N2 C12 -179.1(3) . .
C11 C12 N2 C21 130.8(4) . .
C13 C12 N2 C21 -105.1(4) . .
C11 C12 N2 C28 -53.7(5) . .
C13 C12 N2 C28 70.4(5) . .
N3 C31 C32 C33 5.4(10) . .
C31 C32 C33 C34 -2.1(9) . .
C32 C33 C34 C35 -0.2(9) . .
C33 C34 C35 N3 -0.3(11) . .
C32 C31 N3 C35 -5.6(9) . .
C34 C35 N3 C31 3.0(10) . .
